data_1001614
loop_
_publ_author_name
'Leclaire, A'
'Borel, M M'
'Grandin, A'
'Raveau, B'

_publ_section_title
;
The mixed valent molybdenum monophosphate RbMo~2~P~2~O~10~.(1-x)H~2~O:
an intersecting tunnel structure isotypic with leucophosphite
;
_journal_coden_ASTM JSSCBI
_journal_name_full 'Journal of Solid State Chemistry'
_journal_page_first 177
_journal_page_last 183
_journal_paper_doi 10.1006/jssc.1994.1027
_journal_volume 108
_journal_year 1994
_chemical_formula_structural 'Rb (Mo2 P2 O10) (H2 O)0.9'
_chemical_formula_sum 'H1.8 Mo2 O10.9 P2 Rb'
_chemical_name_systematic 'Rubidium tecto-molybdophosphate hydrate *'
_space_group_IT_number 14
_symmetry_cell_setting monoclinic
_symmetry_Int_Tables_number 14
_symmetry_space_group_name_Hall '-P 2ybc'
_symmetry_space_group_name_H-M 'P 1 21/c 1'
_cell_angle_alpha 90
_cell_angle_beta 128.81(1)
_cell_angle_gamma 90
_cell_formula_units_Z 4
_cell_length_a 9.789(1)
_cell_length_b 9.752(1)
_cell_length_c 12.347(1)
_cell_volume 918.5
_exptl_crystal_density_meas 3.79
_refine_ls_R_factor_all 0.043
_cod_database_code 1001614

loop_
_symmetry_equiv_pos_as_xyz
x,y,z
-x,1/2+y,1/2-z
-x,-y,-z
x,1/2-y,1/2+z

loop_
_atom_site_label
_atom_site_type_symbol
_atom_site_symmetry_multiplicity
_atom_site_Wyckoff_symbol
_atom_site_fract_x
_atom_site_fract_y
_atom_site_fract_z
_atom_site_occupancy
_atom_site_attached_hydrogens
_atom_site_calc_flag
Mo1 Mo4+ 4 e 0.24602(9) 0.1966(1) 0.16663(8) 1. 0 d
Mo2 Mo4+ 4 e -0.01442(9) 0.0319(1) 0.39763(7) 1. 0 d
P1 P5+ 4 e 0.1526(3) 0.3084(3) 0.3593(2) 1. 0 d
P2 P5+ 4 e 0.6313(3) 0.0142(3) 0.3403(2) 1. 0 d
Rb1 Rb1+ 4 e 0.6475(2) 0.3215(2) 0.1264(1) 0.85 0 d
Rb2 Rb1+ 4 e 0.662(2) 0.182(2) 0.038(1) 0.1 0 d
Rb3 Rb1+ 2 b 0.5 0. 0. 0.1 0 d
O1 O2- 4 e 0.114(1) 0.066(1) 0.1273(8) 1. 0 d
O2 O2- 4 e 0.2818(8) 0.2524(9) 0.3394(7) 1. 0 d
O3 O2- 4 e 0.2639(8) 0.1608(9) 0.0150(7) 1. 0 d
O4 O2- 4 e 0.0647(8) 0.3501(8) 0.0589(6) 1. 0 d
O5 O2- 4 e 0.4759(9) 0.0986(9) 0.3000(7) 1. 0 d
O6 O2- 4 e 0.4251(8) 0.3709(9) 0.2165(7) 1. 0 d
O7 O2- 4 e 0.0063(8) 0.2066(9) 0.3144(7) 1. 0 d
O8 O2- 4 e -0.0693(8) -0.0610(9) 0.2254(7) 1. 0 d
O9 O2- 4 e 0.2391(8) -0.0087(8) 0.4971(6) 1. 0 d
O10 O2- 4 e -0.2676(8) 0.0822(9) 0.2943(6) 1. 0 d
O11 O2- 4 e 0.753(1) 0.338(1) 0.488(1) 0.9 0 d
H1 H1+ 4 e . . . 1 0 dum
H2 H1+ 4 e . . . 0.8 0 dum

loop_
_atom_type_symbol
_atom_type_oxidation_number
Mo4+ 4.500
P5+ 5.000
Rb1+ 1.000
O2- -2.000
H1+ 1.000
